data_2019719
loop_
_publ_author_name
'Geiger, David K.'
'Geiger, H. Cristina'
'Deck, Jared M.'

_publ_section_title
;
 Structure determination of three furan-substituted benzimidazoles and
 calculation of \p--\p and C---H&#x00B7;&#x00B7;&#x00B7;\p interaction
 energies
;
_journal_coeditor_code LG3149
_journal_issue 12
_journal_name_full 'Acta Crystallographica Section C'
_journal_page_first
;
;
_journal_paper_doi 10.1107/S205322961402405X
_journal_volume 70
_journal_year 2014
_chemical_formula_iupac 'C16 H13 N2 O2 +, Cl -, H2 O'
_chemical_formula_moiety 'C16 H13 N2 O2 +, Cl -, H2 O'
_chemical_formula_sum 'C16 H15 Cl N2 O3'
_chemical_formula_weight 318.75
_chemical_name_systematic
;
2-(Furan-2-yl)-1-[(furan-2-yl)methyl]-1<i>H</i>-benzimidazol-3-ium chloride
monohydrate
;
_space_group_crystal_system monoclinic
_space_group_IT_number 9
_space_group_name_Hall 'C -2yc'
_space_group_name_H-M_alt 'C 1 c 1'
_symmetry_space_group_name_Hall 'C -2yc'
_symmetry_space_group_name_H-M 'C 1 c 1'
_atom_sites_solution_hydrogens mixed
_atom_sites_solution_primary direct
_atom_sites_solution_secondary difmap
_cell_angle_alpha 90
_cell_angle_beta 98.050(5)
_cell_angle_gamma 90
_cell_formula_units_Z 4
_cell_length_a 4.8700(7)
_cell_length_b 18.694(3)
_cell_length_c 17.196(3)
_cell_measurement_reflns_used 50
_cell_measurement_temperature 200.(2)
_cell_measurement_theta_max 19.0151
_cell_measurement_theta_min 5.3819
_cell_volume 1550.1(4)
_computing_cell_refinement
;
APEX2 (Bruker, 2013)
;
_computing_data_collection
;
APEX2 (Bruker, 2013)
;
_computing_data_reduction
;
SAINT (Bruker, 2013)
;
_computing_molecular_graphics
;
PLATON (Spek, 2009) and Mercury (Macrae <i>et al.</i>, 2006)
;
_computing_publication_material
;
publCIF (Westrip, 2010)
;
_computing_structure_refinement
;
SHELXL2013 (Sheldrick, 2008)
;
_computing_structure_solution
;
SHELXS97 (Sheldrick, 2008)
;
_diffrn_ambient_temperature 200.(2)
_diffrn_detector_area_resol_mean 8.3330
_diffrn_measured_fraction_theta_full 0.998
_diffrn_measured_fraction_theta_max 0.998
_diffrn_measurement_device_type 'Bruker SMART X2S benchtop'
_diffrn_measurement_method '\w scans'
_diffrn_radiation_monochromator 'doubly curved silicon crystal'
_diffrn_radiation_type 'Mo Ka'
_diffrn_radiation_wavelength 0.71073
_diffrn_reflns_av_R_equivalents 0.0667
_diffrn_reflns_limit_h_max 5
_diffrn_reflns_limit_h_min -5
_diffrn_reflns_limit_k_max 22
_diffrn_reflns_limit_k_min -22
_diffrn_reflns_limit_l_max 20
_diffrn_reflns_limit_l_min -20
_diffrn_reflns_number 7314
_diffrn_reflns_theta_full 25.02
_diffrn_reflns_theta_max 25.02
_diffrn_reflns_theta_min 2.49
_exptl_absorpt_coefficient_mu 0.260
_exptl_absorpt_correction_T_max 0.95
_exptl_absorpt_correction_T_min 0.86
_exptl_absorpt_correction_type multi-scan
_exptl_absorpt_process_details
;
(SADABS; Bruker, 2013)
;
_exptl_crystal_colour colorless
_exptl_crystal_density_diffrn 1.366
_exptl_crystal_density_method 'not measured'
_exptl_crystal_description plate
_exptl_crystal_F_000 664
_exptl_crystal_size_max 0.600
_exptl_crystal_size_mid 0.500
_exptl_crystal_size_min 0.200
_refine_diff_density_max 0.150
_refine_diff_density_min -0.207
_refine_ls_abs_structure_details
;
Flack <i>x</i> determined using 1034 quotients [(I+)-(I-)]/[(I+)+(I-)]
(Parsons <i>et al.</i>, 2013)
;
_refine_ls_abs_structure_Flack 0.10(5)
_refine_ls_extinction_method none
_refine_ls_goodness_of_fit_ref 1.067
_refine_ls_hydrogen_treatment mixed
_refine_ls_matrix_type full
_refine_ls_number_parameters 257
_refine_ls_number_reflns 2685
_refine_ls_number_restraints 92
_refine_ls_restrained_S_all 1.077
_refine_ls_R_factor_all 0.0433
_refine_ls_R_factor_gt 0.0374
_refine_ls_shift/su_max 0.000
_refine_ls_shift/su_mean 0.000
_refine_ls_structure_factor_coef Fsqd
_refine_ls_weighting_details 'w=1/[\s^2^(Fo^2^)+(0.0276P)^2^+0.1149P] where P=(Fo^2^+2Fc^2^)/3'
_refine_ls_weighting_scheme calc
_refine_ls_wR_factor_gt 0.0901
_refine_ls_wR_factor_ref 0.0939
_reflns_number_gt 2420
_reflns_number_total 2685
_reflns_threshold_expression I>2\s(I)
_cod_data_source_file lg3149sup1.cif
_cod_data_source_block II
_cod_database_code 2019719
_cod_database_fobs_code 2019719

loop_
_space_group_symop_operation_xyz
'x, y, z'
'x, -y, z+1/2'
'x+1/2, y+1/2, z'
'x+1/2, -y+1/2, z+1/2'

loop_
_atom_site_type_symbol
_atom_site_label
_atom_site_fract_x
_atom_site_fract_y
_atom_site_fract_z
_atom_site_U_iso_or_equiv
_atom_site_adp_type
_atom_site_calc_flag
_atom_site_occupancy
_atom_site_disorder_assembly
_atom_site_disorder_group
Cl Cl1 0.74733(17) 0.86438(5) 0.26747(6) 0.0453(3) Uani d 1.0 . .
O OW 0.2918(8) 0.92226(19) 0.35666(17) 0.0482(8) Uani d 1.0 . .
H HWA 0.414(10) 0.908(2) 0.332(3) 0.045(13) Uiso d 1.0 . .
H HWB 0.124(14) 0.912(3) 0.329(4) 0.08(2) Uiso d 1.0 . .
C C1 0.5263(7) 0.77492(18) 0.5832(2) 0.0304(8) Uani d 1.0 . .
C C2 0.5470(7) 0.79754(19) 0.5078(2) 0.0303(8) Uani d 1.0 . .
C C3 0.7223(8) 0.7640(2) 0.4619(2) 0.0360(9) Uani d 1.0 . .
H H3 0.7367 0.7796 0.4101 0.043 Uiso calc 1.0 . .
C C4 0.8741(8) 0.7070(2) 0.4956(2) 0.0408(9) Uani d 1.0 . .
H H4 0.998 0.6829 0.4665 0.049 Uiso calc 1.0 . .
C C5 0.8500(9) 0.6837(2) 0.5719(2) 0.0441(10) Uani d 1.0 . .
H H5 0.9571 0.6439 0.5929 0.053 Uiso calc 1.0 . .
C C6 0.6752(8) 0.7169(2) 0.6172(2) 0.0366(9) Uani d 1.0 . .
H H6 0.6578 0.7009 0.6687 0.044 Uiso calc 1.0 . .
N N1 0.3381(6) 0.82077(16) 0.61275(16) 0.0316(7) Uani d 1.0 . .
N N2 0.3724(7) 0.85629(16) 0.49294(18) 0.0324(7) Uani d 1.0 . .
H H2 0.326(12) 0.882(3) 0.447(3) 0.072(16) Uiso d 1.0 . .
C C7 0.2529(8) 0.86929(19) 0.5563(2) 0.0315(8) Uani d 1.0 . .
C C8 0.065(5) 0.9291(11) 0.5572(11) 0.033(6) Uani d 0.59(2) A 1
C C9 -0.013(3) 0.9784(8) 0.5015(7) 0.057(3) Uani d 0.59(2) A 1
H H9 0.0401 0.9806 0.4505 0.068 Uiso calc 0.59(2) A 1
C C10 -0.187(3) 1.0257(7) 0.5339(7) 0.051(3) Uani d 0.59(2) A 1
H H10 -0.2682 1.0675 0.509 0.061 Uiso calc 0.59(2) A 1
C C11 -0.222(3) 1.0030(7) 0.6054(8) 0.043(3) Uani d 0.59(2) A 1
H H11 -0.3422 1.0236 0.6383 0.052 Uiso calc 0.59(2) A 1
O O1 -0.053(2) 0.9442(5) 0.6227(5) 0.046(3) Uani d 0.59(2) A 1
C C58 0.064(9) 0.925(2) 0.5647(16) 0.047(11) Uani d 0.41(2) A 2
C C59 0.025(4) 0.9630(9) 0.6278(10) 0.037(4) Uani d 0.41(2) A 2
H H59 0.1087 0.9551 0.6804 0.044 Uiso calc 0.41(2) A 2
C C60 -0.164(4) 1.0167(11) 0.6013(11) 0.048(6) Uani d 0.41(2) A 2
H H60 -0.2185 1.0549 0.6323 0.058 Uiso calc 0.41(2) A 2
C C61 -0.260(4) 1.0054(9) 0.5230(10) 0.045(4) Uani d 0.41(2) A 2
H H61 -0.4105 1.0289 0.4922 0.053 Uiso calc 0.41(2) A 2
O O51 -0.090(2) 0.9530(6) 0.4981(6) 0.042(3) Uani d 0.41(2) A 2
C C12 0.2683(8) 0.8158(2) 0.6934(2) 0.0341(8) Uani d 1.0 . .
H H12A 0.2391 0.765 0.7063 0.041 Uiso calc 1.0 . .
H H12B 0.0932 0.8418 0.6964 0.041 Uiso calc 1.0 . .
C C13 0.4924(8) 0.8463(2) 0.7516(2) 0.0343(8) Uani d 1.0 . .
C C14 0.6815(9) 0.8176(2) 0.8064(2) 0.0416(10) Uani d 1.0 . .
H H14 0.7041 0.7683 0.8191 0.05 Uiso calc 1.0 . .
C C15 0.8431(10) 0.8756(2) 0.8422(2) 0.0478(11) Uani d 1.0 . .
H H15 0.9926 0.8724 0.8839 0.057 Uiso calc 1.0 . .
C C16 0.7443(10) 0.9350(2) 0.8059(3) 0.0552(12) Uani d 1.0 . .
H H16 0.8157 0.9817 0.8172 0.066 Uiso calc 1.0 . .
O O2 0.5235(6) 0.91873(15) 0.74977(17) 0.0494(7) Uani d 1.0 . .

loop_
_atom_site_aniso_label
_atom_site_aniso_U_11
_atom_site_aniso_U_22
_atom_site_aniso_U_33
_atom_site_aniso_U_12
_atom_site_aniso_U_13
_atom_site_aniso_U_23
Cl1 0.0534(6) 0.0446(5) 0.0392(5) -0.0003(5) 0.0113(4) -0.0066(4)
OW 0.050(2) 0.062(2) 0.0336(15) 0.0073(16) 0.0077(15) 0.0064(13)
C1 0.0337(19) 0.0279(17) 0.0297(18) -0.0005(15) 0.0051(15) -0.0040(14)
C2 0.031(2) 0.0292(18) 0.0296(17) -0.0018(15) 0.0020(15) -0.0040(14)
C3 0.042(2) 0.038(2) 0.0282(19) -0.0018(17) 0.0074(16) -0.0055(16)
C4 0.043(2) 0.039(2) 0.041(2) 0.0114(18) 0.0098(18) -0.0109(17)
C5 0.050(2) 0.036(2) 0.044(2) 0.0141(18) -0.0003(18) 0.0002(17)
C6 0.048(2) 0.033(2) 0.0276(19) 0.0055(17) 0.0021(16) 0.0000(14)
N1 0.0362(17) 0.0330(18) 0.0265(14) 0.0011(14) 0.0076(13) -0.0017(12)
N2 0.0361(17) 0.0340(17) 0.0266(16) 0.0038(13) 0.0028(14) 0.0023(13)
C7 0.032(2) 0.0320(19) 0.0296(18) -0.0012(15) 0.0029(16) -0.0029(15)
C8 0.035(8) 0.028(7) 0.036(6) 0.003(4) 0.006(4) -0.003(4)
C9 0.066(6) 0.063(6) 0.045(4) 0.018(5) 0.023(4) 0.009(4)
C10 0.059(6) 0.043(5) 0.053(5) 0.021(5) 0.018(4) 0.011(4)
C11 0.044(5) 0.037(5) 0.054(5) 0.013(4) 0.021(4) 0.002(4)
O1 0.052(5) 0.047(4) 0.040(3) 0.010(3) 0.015(3) 0.006(3)
C58 0.045(12) 0.043(12) 0.052(13) 0.003(6) 0.007(7) -0.002(6)
C59 0.037(6) 0.037(6) 0.034(5) 0.003(5) -0.002(4) 0.000(5)
C60 0.051(8) 0.044(8) 0.054(7) 0.009(6) 0.020(5) -0.002(5)
C61 0.041(6) 0.039(6) 0.052(6) 0.001(5) -0.001(4) 0.005(5)
O51 0.043(5) 0.043(5) 0.040(4) -0.001(4) 0.008(3) -0.004(4)
C12 0.038(2) 0.038(2) 0.0291(17) -0.0003(16) 0.0128(16) 0.0011(15)
C13 0.045(2) 0.0337(19) 0.0262(17) -0.0008(17) 0.0119(17) -0.0013(16)
C14 0.054(2) 0.040(2) 0.0299(19) 0.0019(19) 0.0041(18) 0.0034(17)
C15 0.053(3) 0.055(3) 0.033(2) -0.001(2) -0.0035(19) -0.0038(19)
C16 0.074(3) 0.045(3) 0.044(2) -0.015(2) -0.003(2) -0.008(2)
O2 0.068(2) 0.0327(15) 0.0434(15) -0.0012(14) -0.0047(15) -0.0011(12)

loop_
_atom_type_symbol
_atom_type_description
_atom_type_scat_dispersion_real
_atom_type_scat_dispersion_imag
_atom_type_scat_source
C C 0.0033 0.0016 'International Tables Vol C Tables 4.2.6.8 and 6.1.1.4'
H H 0.0000 0.0000 'International Tables Vol C Tables 4.2.6.8 and 6.1.1.4'
N N 0.0061 0.0033 'International Tables Vol C Tables 4.2.6.8 and 6.1.1.4'
O O 0.0106 0.0060 'International Tables Vol C Tables 4.2.6.8 and 6.1.1.4'
Cl Cl 0.1484 0.1585 'International Tables Vol C Tables 4.2.6.8 and 6.1.1.4'

loop_
_geom_angle_atom_site_label_1
_geom_angle_atom_site_label_2
_geom_angle_atom_site_label_3
_geom_angle
HWA OW HWB 109.(5)
C2 C1 C6 122.2(3)
C2 C1 N1 106.9(3)
C6 C1 N1 130.9(3)
C1 C2 C3 121.8(3)
C1 C2 N2 107.0(3)
C3 C2 N2 131.3(3)
C4 C3 C2 116.5(4)
C4 C3 H3 121.7
C2 C3 H3 121.7
C3 C4 C5 121.5(3)
C3 C4 H4 119.2
C5 C4 H4 119.2
C6 C5 C4 121.9(4)
C6 C5 H5 119.1
C4 C5 H5 119.1
C5 C6 C1 116.1(4)
C5 C6 H6 121.9
C1 C6 H6 121.9
C7 N1 C1 107.5(3)
C7 N1 C12 129.0(3)
C1 N1 C12 123.4(3)
C7 N2 C2 108.7(3)
C7 N2 H2 122.(4)
C2 N2 H2 129.(4)
N2 C7 N1 109.9(3)
N2 C7 C58 125.9(14)
N1 C7 C58 124.1(15)
N2 C7 C8 120.0(9)
N1 C7 C8 130.1(9)
C9 C8 O1 109.8(10)
C9 C8 C7 129.7(16)
O1 C8 C7 120.5(15)
C8 C9 C10 106.0(11)
C8 C9 H9 127.0
C10 C9 H9 127.0
C11 C10 C9 109.3(10)
C11 C10 H10 125.4
C9 C10 H10 125.4
C10 C11 O1 107.6(10)
C10 C11 H11 126.2
O1 C11 H11 126.2
C8 O1 C11 107.0(10)
C59 C58 O51 110.2(16)
C59 C58 C7 130.(2)
O51 C58 C7 118.9(19)
C58 C59 C60 106.4(16)
C58 C59 H59 126.8
C60 C59 H59 126.8
C61 C60 C59 109.0(16)
C61 C60 H60 125.5
C59 C60 H60 125.5
C60 C61 O51 106.0(14)
C60 C61 H61 127.0
O51 C61 H61 127.0
C58 O51 C61 107.0(13)
N1 C12 C13 111.4(3)
N1 C12 H12A 109.4
C13 C12 H12A 109.4
N1 C12 H12B 109.4
C13 C12 H12B 109.4
H12A C12 H12B 108.0
C14 C13 O2 110.4(3)
C14 C13 C12 133.6(4)
O2 C13 C12 116.0(3)
C13 C14 C15 106.4(4)
C13 C14 H14 126.8
C15 C14 H14 126.8
C16 C15 C14 106.9(4)
C16 C15 H15 126.6
C14 C15 H15 126.6
C15 C16 O2 110.0(4)
C15 C16 H16 125.0
O2 C16 H16 125.0
C13 O2 C16 106.3(3)

loop_
_geom_bond_atom_site_label_1
_geom_bond_atom_site_label_2
_geom_bond_distance
OW HWA 0.82(5)
OW HWB 0.90(7)
C1 C2 1.380(5)
C1 C6 1.389(5)
C1 N1 1.401(4)
C2 C3 1.391(5)
C2 N2 1.391(5)
C3 C4 1.378(6)
C3 H3 0.95
C4 C5 1.403(6)
C4 H4 0.95
C5 C6 1.379(6)
C5 H5 0.95
C6 H6 0.95
N1 C7 1.350(5)
N1 C12 1.476(4)
N2 C7 1.328(5)
N2 H2 0.92(6)
C7 C58 1.41(2)
C7 C8 1.447(13)
C8 C9 1.34(2)
C8 O1 1.363(19)
C9 C10 1.395(13)
C9 H9 0.95
C10 C11 1.333(13)
C10 H10 0.95
C11 O1 1.383(12)
C11 H11 0.95
C58 C59 1.34(2)
C58 O51 1.38(2)
C59 C60 1.395(19)
C59 H59 0.95
C60 C61 1.379(18)
C60 H60 0.95
C61 O51 1.386(16)
C61 H61 0.95
C12 C13 1.489(5)
C12 H12A 0.99
C12 H12B 0.99
C13 C14 1.335(5)
C13 O2 1.363(4)
C14 C15 1.428(6)
C14 H14 0.95
C15 C16 1.330(6)
C15 H15 0.95
C16 O2 1.375(5)
C16 H16 0.95

loop_
_geom_hbond_atom_site_label_D
_geom_hbond_atom_site_label_H
_geom_hbond_atom_site_label_A
_geom_hbond_site_symmetry_A
_geom_hbond_distance_DH
_geom_hbond_distance_HA
_geom_hbond_distance_DA
_geom_hbond_angle_DHA
_geom_hbond_publ_flag
OW HWA Cl1 . 0.82(5) 2.24(5) 3.066(4) 178.(5) yes
OW HWB Cl1 1_455 0.90(7) 2.18(7) 3.068(4) 169.(5) yes
N2 H2 OW . 0.92(6) 1.72(6) 2.628(4) 170.(6) yes

loop_
_geom_torsion_atom_site_label_1
_geom_torsion_atom_site_label_2
_geom_torsion_atom_site_label_3
_geom_torsion_atom_site_label_4
_geom_torsion
C6 C1 C2 C3 -1.0(5)
N1 C1 C2 C3 178.8(3)
C6 C1 C2 N2 -179.9(3)
N1 C1 C2 N2 0.0(4)
C1 C2 C3 C4 0.1(5)
N2 C2 C3 C4 178.6(4)
C2 C3 C4 C5 0.7(6)
C3 C4 C5 C6 -0.5(7)
C4 C5 C6 C1 -0.5(6)
C2 C1 C6 C5 1.2(6)
N1 C1 C6 C5 -178.6(4)
C2 C1 N1 C7 -0.5(4)
C6 C1 N1 C7 179.3(4)
C2 C1 N1 C12 -177.5(3)
C6 C1 N1 C12 2.3(6)
C1 C2 N2 C7 0.5(4)
C3 C2 N2 C7 -178.2(4)
C2 N2 C7 N1 -0.9(4)
C2 N2 C7 C58 179.(3)
C2 N2 C7 C8 178.6(13)
C1 N1 C7 N2 0.8(4)
C12 N1 C7 N2 177.6(3)
C1 N1 C7 C58 -179.(2)
C12 N1 C7 C58 -3.(3)
C1 N1 C7 C8 -178.5(15)
C12 N1 C7 C8 -1.7(16)
N2 C7 C8 C9 -1.(3)
N1 C7 C8 C9 177.9(19)
C58 C7 C8 C9 -18.E1(3)
N2 C7 C8 O1 -178.0(15)
N1 C7 C8 O1 1.(3)
C58 C7 C8 O1 1.E1(3)
O1 C8 C9 C10 0.(2)
C7 C8 C9 C10 -177.(2)
C8 C9 C10 C11 -2.9(19)
C9 C10 C11 O1 5.0(16)
C9 C8 O1 C11 3.(2)
C7 C8 O1 C11 -179.4(18)
C10 C11 O1 C8 -5.2(19)
N2 C7 C58 C59 -146.(4)
N1 C7 C58 C59 34.(6)
C8 C7 C58 C59 -14.E1(3)
N2 C7 C58 O51 25.(5)
N1 C7 C58 O51 -155.(3)
C8 C7 C58 O51 3.E1(3)
O51 C58 C59 C60 1.(4)
C7 C58 C59 C60 173.(4)
C58 C59 C60 C61 6.(3)
C59 C60 C61 O51 -11.(2)
C59 C58 O51 C61 -8.(4)
C7 C58 O51 C61 179.(3)
C60 C61 O51 C58 11.(3)
C7 N1 C12 C13 -99.5(4)
C1 N1 C12 C13 76.9(4)
N1 C12 C13 C14 -108.2(5)
N1 C12 C13 O2 70.0(4)
O2 C13 C14 C15 0.3(4)
C12 C13 C14 C15 178.6(4)
C13 C14 C15 C16 -1.0(5)
C14 C15 C16 O2 1.3(6)
C14 C13 O2 C16 0.5(4)
C12 C13 O2 C16 -178.2(3)
C15 C16 O2 C13 -1.1(5)
